data_7231362
loop_
_publ_author_name
'Peng, Hai-Yue'
'Yang, Xiao-Jian'
'Ma, Yuan-Yuan'
'Liu, Jia-Ning'
'Wang, Yong-Hui'
'Tan, Huaqiao'
'Li, Yang-Guang'

_publ_section_title
;
 Polyoxometalate-based metal-organic framework loading with ultra-low
 amount of Pt as efficient electrocatalyst for hydrogen production
;
_journal_name_full CrystEngComm
_journal_paper_doi 10.1039/C8CE01151F
_journal_year 2018
_chemical_formula_moiety '0.5(C96 H80 Mo48 N32 O144 Zn16), 4(O2 P0.5)'
_chemical_formula_sum 'C48 H40 Mo24 N16 O80 P2 Zn8'
_chemical_formula_weight 5008.42
_space_group_crystal_system tetragonal
_space_group_IT_number 141
_space_group_name_Hall '-I 4bd 2'
_space_group_name_H-M_alt 'I 41/a m d'
_symmetry_space_group_name_Hall '-I 4bd 2'
_symmetry_space_group_name_H-M 'I 41/a m d :2'
_atom_sites_solution_hydrogens geom
_atom_sites_solution_primary direct
_audit_creation_date 2018-06-06
_audit_creation_method
;
Olex2 1.2
(compiled 2018.05.29 svn.r3508 for OlexSys, GUI svn.r5506)
;
_audit_update_record
;
2018-07-08 deposited with the CCDC.
2018-08-13 downloaded from the CCDC.
;
_cell_angle_alpha 90
_cell_angle_beta 90
_cell_angle_gamma 90
_cell_formula_units_Z 2
_cell_length_a 27.560(4)
_cell_length_b 27.560(4)
_cell_length_c 12.012(2)
_cell_measurement_reflns_used 33264
_cell_measurement_temperature 293(2)
_cell_measurement_theta_max 25.05
_cell_measurement_theta_min 3.16
_cell_volume 9124(2)
_computing_molecular_graphics 'Olex2 (Dolomanov et al., 2009)'
_computing_publication_material 'Olex2 (Dolomanov et al., 2009)'
_computing_structure_refinement 'ShelXL (Sheldrick, 2015)'
_computing_structure_solution 'ShelXS (Sheldrick, 2008)'
_diffrn_ambient_temperature 293(2)
_diffrn_measured_fraction_theta_full 0.980
_diffrn_measured_fraction_theta_max 0.980
_diffrn_measurement_device_type 'Bruker P4'
_diffrn_measurement_method '\w scans'
_diffrn_radiation_monochromator graphite
_diffrn_radiation_type MoK\a
_diffrn_radiation_wavelength 0.71073
_diffrn_reflns_av_R_equivalents 0.1198
_diffrn_reflns_av_unetI/netI 0.0659
_diffrn_reflns_Laue_measured_fraction_full 0.980
_diffrn_reflns_Laue_measured_fraction_max 0.980
_diffrn_reflns_limit_h_max 32
_diffrn_reflns_limit_h_min -32
_diffrn_reflns_limit_k_max 32
_diffrn_reflns_limit_k_min -32
_diffrn_reflns_limit_l_max 12
_diffrn_reflns_limit_l_min -14
_diffrn_reflns_number 32676
_diffrn_reflns_point_group_measured_fraction_full 0.980
_diffrn_reflns_point_group_measured_fraction_max 0.980
_diffrn_reflns_theta_full 24.991
_diffrn_reflns_theta_max 24.991
_diffrn_reflns_theta_min 3.159
_exptl_absorpt_coefficient_mu 2.700
_exptl_absorpt_correction_type none
_exptl_crystal_colour black
_exptl_crystal_colour_primary black
_exptl_crystal_density_diffrn 1.823
_exptl_crystal_description block
_exptl_crystal_F_000 4716
_exptl_crystal_size_max 0.03
_exptl_crystal_size_mid 0.02
_exptl_crystal_size_min 0.02
_refine_diff_density_max 1.217
_refine_diff_density_min -1.409
_refine_diff_density_rms 0.180
_refine_ls_extinction_method none
_refine_ls_goodness_of_fit_ref 1.035
_refine_ls_hydrogen_treatment constr
_refine_ls_matrix_type full
_refine_ls_number_parameters 123
_refine_ls_number_reflns 2068
_refine_ls_number_restraints 180
_refine_ls_restrained_S_all 1.011
_refine_ls_R_factor_all 0.0778
_refine_ls_R_factor_gt 0.0669
_refine_ls_shift/su_max 0.000
_refine_ls_shift/su_mean 0.000
_refine_ls_structure_factor_coef Fsqd
_refine_ls_weighting_details 'w=1/[\s^2^(Fo^2^)+(0.0870P)^2^+155.9737P] where P=(Fo^2^+2Fc^2^)/3'
_refine_ls_weighting_scheme calc
_refine_ls_wR_factor_gt 0.1675
_refine_ls_wR_factor_ref 0.1782
_reflns_Friedel_coverage 0.000
_reflns_number_gt 1720
_reflns_number_total 2068
_reflns_threshold_expression 'I > 2\s(I)'
_cod_data_source_file c8ce01151f2.cif
_cod_data_source_block 4_sq
_cod_original_cell_volume 9124(3)
_cod_database_code 7231362
_shelx_shelxl_version_number 2018/1
_shelx_space_group_comment
;
The symmetry employed for this shelxl refinement is uniquely defined
by the following loop, which should always be used as a source of
symmetry information in preference to the above space-group names.
They are only intended as comments.
;
_shelx_estimated_absorpt_t_max 0.948
_shelx_estimated_absorpt_t_min 0.923
_olex2_refinement_description
;
1. Fixed Uiso
 At 1 times of:
  H4 of C4, H3 of C3
 At 1.2 times of:
  H1 of C1, H7 of C7, H5 of C5
2. Uiso/Uaniso restraints and constraints
C1 \\sim C2 \\sim C3 \\sim C4 \\sim C5 \\sim C7 \\sim N1 \\sim N2: within 3.8A
with sigma of 0.01 and sigma for terminal atoms of 0.02
Uanis(N1) \\sim Ueq, Uanis(N2) \\sim Ueq, Uanis(C5) \\sim Ueq, Uanis(C7) \\sim
Ueq, Uanis(C3) \\sim Ueq, Uanis(C4) \\sim Ueq: with sigma of 0.01 and sigma for
terminal atoms of 0.02
3.a Aromatic/amide H refined with riding coordinates:
 C1(H1), C3(H3), C4(H4), C5(H5), C7(H7)
;
_olex2_submission_special_instructions 'No special instructions were received'

loop_
_space_group_symop_operation_xyz
'x, y, z'
'-y+1/4, x+3/4, z+1/4'
'-x+1/2, -y, z+1/2'
'y+1/4, -x+1/4, z+3/4'
'x, -y, -z'
'y+1/4, x+3/4, -z+1/4'
'-x+1/2, y, -z+1/2'
'-y+1/4, -x+1/4, -z+3/4'
'x+1/2, y+1/2, z+1/2'
'-y+3/4, x+5/4, z+3/4'
'-x+1, -y+1/2, z+1'
'y+3/4, -x+3/4, z+5/4'
'x+1/2, -y+1/2, -z+1/2'
'y+3/4, x+5/4, -z+3/4'
'-x+1, y+1/2, -z+1'
'-y+3/4, -x+3/4, -z+5/4'
'-x, -y, -z'
'y-1/4, -x-3/4, -z-1/4'
'x-1/2, y, -z-1/2'
'-y-1/4, x-1/4, -z-3/4'
'-x, y, z'
'-y-1/4, -x-3/4, z-1/4'
'x-1/2, -y, z-1/2'
'y-1/4, x-1/4, z-3/4'
'-x+1/2, -y+1/2, -z+1/2'
'y+1/4, -x-1/4, -z+1/4'
'x, y+1/2, -z'
'-y+1/4, x+1/4, -z-1/4'
'-x+1/2, y+1/2, z+1/2'
'-y+1/4, -x-1/4, z+1/4'
'x, -y+1/2, z'
'y+1/4, x+1/4, z-1/4'

loop_
_atom_site_label
_atom_site_type_symbol
_atom_site_fract_x
_atom_site_fract_y
_atom_site_fract_z
_atom_site_U_iso_or_equiv
_atom_site_adp_type
_atom_site_occupancy
_atom_site_site_symmetry_order
_atom_site_calc_flag
_atom_site_refinement_flags_posn
_atom_site_refinement_flags_adp
_atom_site_refinement_flags_occupancy
Mo1 Mo 0.05398(5) 0.250000 0.16708(9) 0.0461(4) Uani 1 2 d S T P
Mo2 Mo 0.11349(3) 0.18819(3) -0.04264(7) 0.0517(3) Uani 1 1 d . . .
Zn1 Zn 0.000000 0.14697(6) 0.05240(13) 0.0540(5) Uani 1 2 d S T P
P1 P 0.000000 0.250000 -0.125000 0.0272(11) Uani 1 8 d S T P
O1 O 0.0667(4) 0.250000 0.3028(8) 0.061(3) Uani 1 2 d S T P
O2 O 0.0955(2) 0.2004(2) 0.1126(5) 0.0471(15) Uani 1 1 d . . .
O3 O 0.0574(3) 0.1452(2) -0.0457(6) 0.0526(16) Uani 1 1 d . . .
O4 O 0.0454(3) 0.250000 -0.0499(7) 0.0389(18) Uani 1 2 d S T P
O5 O 0.000000 0.2960(3) 0.1492(7) 0.0396(19) Uani 1 2 d S T P
O6 O 0.1608(3) 0.1514(3) -0.0257(7) 0.074(2) Uani 1 1 d . . .
O9 O 0.1453(3) 0.250000 -0.0478(7) 0.044(2) Uani 1 2 d S T P
N1 N 0.000000 0.0885(6) 0.1457(13) 0.089(3) Uani 1 2 d S TU P
N2 N 0.000000 0.0385(6) 0.2830(14) 0.090(3) Uani 1 2 d S TU P
C1 C 0.000000 0.0817(7) 0.2506(17) 0.088(3) Uani 1 2 d S TU P
H1 H 0.000000 0.107451 0.300613 0.105 Uiso 1 2 calc RS T P
C2 C 0.000000 0.0187(8) 0.3959(16) 0.087(3) Uani 1 2 d S TU P
C3 C 0.000000 -0.0290(8) 0.4056(17) 0.091(3) Uani 1 2 d S TU P
H3 H 0.000000 -0.048906 0.343097 0.091 Uiso 1 2 calc RS T P
C4 C 0.000000 0.0486(8) 0.4859(17) 0.090(3) Uani 1 2 d S TU P
H4 H 0.000000 0.082108 0.475889 0.090 Uiso 1 2 calc RS T P
C5 C 0.000000 0.0117(8) 0.1896(17) 0.095(3) Uani 1 2 d S TU P
H5 H 0.000000 -0.022029 0.185521 0.114 Uiso 1 2 calc RS T P
C7 C 0.000000 0.0437(8) 0.1004(18) 0.095(3) Uani 1 2 d S TU P
H7 H 0.000000 0.035862 0.025069 0.114 Uiso 1 2 calc RS T P

loop_
_atom_site_aniso_label
_atom_site_aniso_U_11
_atom_site_aniso_U_22
_atom_site_aniso_U_33
_atom_site_aniso_U_23
_atom_site_aniso_U_13
_atom_site_aniso_U_12
Mo1 0.0559(7) 0.0529(7) 0.0296(6) 0.000 -0.0026(5) 0.000
Mo2 0.0434(5) 0.0641(6) 0.0478(5) 0.0076(4) 0.0044(4) 0.0139(4)
Zn1 0.0711(11) 0.0496(9) 0.0412(8) 0.0167(7) 0.000 0.000
P1 0.0287(16) 0.0287(16) 0.024(2) 0.000 0.000 0.000
O1 0.071(7) 0.075(7) 0.038(5) 0.000 0.000(5) 0.000
O2 0.052(4) 0.056(4) 0.033(3) 0.003(3) -0.006(3) 0.011(3)
O3 0.066(4) 0.041(3) 0.051(4) 0.009(3) -0.008(3) 0.002(3)
O4 0.031(4) 0.049(5) 0.037(4) 0.000 0.000(3) 0.000
O5 0.035(4) 0.049(5) 0.035(4) -0.007(4) 0.000 0.000
O6 0.060(5) 0.088(6) 0.074(5) 0.007(4) -0.003(4) 0.032(4)
O9 0.025(4) 0.064(6) 0.044(5) 0.000 -0.003(3) 0.000
N1 0.117(5) 0.077(5) 0.071(4) 0.011(4) 0.000 0.000
N2 0.118(5) 0.078(4) 0.074(4) 0.008(4) 0.000 0.000
C1 0.118(5) 0.076(5) 0.070(4) 0.009(4) 0.000 0.000
C2 0.118(5) 0.075(5) 0.068(4) 0.007(4) 0.000 0.000
C3 0.119(5) 0.081(5) 0.073(5) 0.008(4) 0.000 0.000
C4 0.119(5) 0.080(5) 0.072(5) 0.011(4) 0.000 0.000
C5 0.121(5) 0.085(4) 0.078(4) 0.008(4) 0.000 0.000
C7 0.122(5) 0.085(5) 0.079(5) 0.006(4) 0.000 0.000

loop_
_atom_type_symbol
_atom_type_description
_atom_type_scat_dispersion_real
_atom_type_scat_dispersion_imag
_atom_type_scat_source
C C 0.0033 0.0016 'International Tables Vol C Tables 4.2.6.8 and 6.1.1.4'
H H 0.0000 0.0000 'International Tables Vol C Tables 4.2.6.8 and 6.1.1.4'
Mo Mo -1.6832 0.6857 'International Tables Vol C Tables 4.2.6.8 and 6.1.1.4'
N N 0.0061 0.0033 'International Tables Vol C Tables 4.2.6.8 and 6.1.1.4'
O O 0.0106 0.0060 'International Tables Vol C Tables 4.2.6.8 and 6.1.1.4'
P P 0.1023 0.0942 'International Tables Vol C Tables 4.2.6.8 and 6.1.1.4'
Zn Zn 0.2839 1.4301 'International Tables Vol C Tables 4.2.6.8 and 6.1.1.4'

loop_
_geom_angle_atom_site_label_1
_geom_angle_atom_site_label_2
_geom_angle_atom_site_label_3
_geom_angle
_geom_angle_site_symmetry_1
_geom_angle_site_symmetry_3
O1 Mo1 Mo1 102.2(4) . 11_454
O1 Mo1 O2 102.1(3) . .
O1 Mo1 O2 102.1(3) . 31
O1 Mo1 O5 105.4(4) . .
O1 Mo1 O5 105.4(4) . 11_454
O2 Mo1 Mo1 127.0(2) 31 11_454
O2 Mo1 Mo1 127.0(2) . 11_454
O2 Mo1 O2 92.1(4) . 31
O2 Mo1 O5 151.9(3) . .
O2 Mo1 O5 87.3(3) 31 .
O2 Mo1 O5 151.9(3) 31 11_454
O2 Mo1 O5 87.3(3) . 11_454
O5 Mo1 Mo1 40.85(19) . 11_454
O5 Mo1 Mo1 40.86(19) 11_454 11_454
O5 Mo1 O5 80.3(4) . 11_454
O2 Mo2 Mo2 128.7(2) . 8_554
O2 Mo2 O3 154.4(3) . 8_554
O3 Mo2 Mo2 43.9(2) . 8_554
O3 Mo2 Mo2 43.6(2) 8_554 8_554
O3 Mo2 O2 85.5(3) . .
O3 Mo2 O3 85.5(3) . 8_554
O6 Mo2 Mo2 100.0(3) . 8_554
O6 Mo2 O2 100.8(3) . .
O6 Mo2 O3 104.7(3) . 8_554
O6 Mo2 O3 104.7(4) . .
O6 Mo2 O9 100.7(4) . .
O9 Mo2 Mo2 131.0(2) . 8_554
O9 Mo2 O2 89.7(3) . .
O9 Mo2 O3 154.6(3) . .
O9 Mo2 O3 88.2(3) . 8_554
O3 Zn1 O3 106.6(4) . 21
O5 Zn1 O3 112.0(2) 11_454 21
O5 Zn1 O3 112.0(2) 11_454 .
O5 Zn1 N1 108.7(6) 11_454 .
N1 Zn1 O3 108.7(3) . 21
N1 Zn1 O3 108.7(3) . .
O4 P1 O4 110.0(3) 28 11_454
O4 P1 O4 110.0(3) . 18_565
O4 P1 O4 108.4(6) 18_565 28
O4 P1 O4 110.0(3) 18_565 11_454
O4 P1 O4 110.0(3) . 28
O4 P1 O4 108.4(6) . 11_454
Mo1 O2 Mo2 127.2(3) . .
Mo2 O3 Mo2 92.5(3) . 8_554
Mo2 O3 Zn1 127.6(4) . .
Mo2 O3 Zn1 130.1(4) 8_554 .
Mo1 O5 Mo1 98.3(4) . 11_454
Zn1 O5 Mo1 125.7(2) 11_454 11_454
Zn1 O5 Mo1 125.7(2) 11_454 .
Mo2 O9 Mo2 125.4(4) . 31
C1 N1 Zn1 133.3(15) . .
C1 N1 C7 105.2(17) . .
C7 N1 Zn1 121.4(13) . .
C1 N2 C2 130.1(19) . .
C1 N2 C5 105.3(18) . .
C5 N2 C2 124.6(18) . .
N1 C1 H1 121.7 . .
N2 C1 N1 117(2) . .
N2 C1 H1 121.7 . .
C3 C2 N2 117.0(19) . .
C3 C2 C4 122.4(19) . .
C4 C2 N2 120.6(19) . .
C2 C3 H3 121.2 . .
C2 C3 C4 118(2) . 17_556
C4 C3 H3 121.2 17_556 .
C2 C4 C3 120(2) . 17_556
C2 C4 H4 120.0 . .
C3 C4 H4 120.0 17_556 .
N2 C5 H5 126.4 . .
N2 C5 C7 107(2) . .
C7 C5 H5 126.4 . .
N1 C7 C5 105.7(19) . .
N1 C7 H7 127.1 . .
C5 C7 H7 127.1 . .

loop_
_geom_bond_atom_site_label_1
_geom_bond_atom_site_label_2
_geom_bond_distance
_geom_bond_site_symmetry_2
Mo1 Mo1 2.975(3) 11_454
Mo1 O1 1.667(10) .
Mo1 O2 1.899(6) 31
Mo1 O2 1.899(6) .
Mo1 O5 1.967(6) .
Mo1 O5 1.967(6) 11_454
Mo2 Mo2 2.8234(19) 8_554
Mo2 O2 1.959(6) .
Mo2 O3 1.948(7) .
Mo2 O3 1.960(7) 8_554
Mo2 O6 1.664(7) .
Mo2 O9 1.917(4) .
Zn1 O3 1.974(7) .
Zn1 O3 1.974(7) 21
Zn1 O5 1.955(9) 11_454
Zn1 N1 1.962(16) .
P1 O4 1.543(8) 28
P1 O4 1.543(8) .
P1 O4 1.543(8) 11_454
P1 O4 1.543(8) 18_565
N1 C1 1.28(2) .
N1 C7 1.35(3) .
N2 C1 1.25(2) .
N2 C2 1.46(2) .
N2 C5 1.34(2) .
C1 H1 0.9300 .
C2 C3 1.32(3) .
C2 C4 1.36(3) .
C3 H3 0.9300 .
C3 C4 1.41(3) 17_556
C4 H4 0.9300 .
C5 H5 0.9300 .
C5 C7 1.39(3) .
C7 H7 0.9300 .

loop_
_geom_torsion_atom_site_label_1
_geom_torsion_atom_site_label_2
_geom_torsion_atom_site_label_3
_geom_torsion_atom_site_label_4
_geom_torsion
_geom_torsion_site_symmetry_1
_geom_torsion_site_symmetry_4
Mo1 Mo1 O2 Mo2 80.0(5) 11_454 .
Zn1 N1 C1 N2 180.000(1) . .
Zn1 N1 C7 C5 180.000(1) . .
O1 Mo1 O2 Mo2 -164.4(5) . .
O2 Mo1 O2 Mo2 -61.5(5) 31 .
O5 Mo1 O2 Mo2 90.4(5) 11_454 .
O5 Mo1 O2 Mo2 26.8(9) . .
N2 C2 C3 C4 180.000(2) . 17_556
N2 C2 C4 C3 180.000(3) . 17_556
N2 C5 C7 N1 0.000(2) . .
C1 N1 C7 C5 0.000(2) . .
C1 N2 C2 C3 180.000(2) . .
C1 N2 C2 C4 0.000(3) . .
C1 N2 C5 C7 0.000(1) . .
C2 N2 C1 N1 180.000(2) . .
C2 N2 C5 C7 180.000(2) . .
C3 C2 C4 C3 0.000(4) . 17_556
C4 C2 C3 C4 0.000(3) . 17_556
C5 N2 C1 N1 0.000(2) . .
C5 N2 C2 C3 0.000(3) . .
C5 N2 C2 C4 180.000(3) . .
C7 N1 C1 N2 0.000(2) . .
